data_4038517
loop_
_publ_author_name
'Pati, Tanmay K.'
'Ajarul, Sk'
'Kundu, Mrinalkanti'
'Tayde, Deepak'
'Khamrai, Uttam'
'Maiti, Dilip K.'

_publ_section_title
;
 Synthesis of Functionalized Arylacetamido-2-pyridones through
 <i>ortho</i>-C(sp<sup>2</sup>)-H-Activated Installation of Olefins and
 Alkynes.
;
_journal_issue 13
_journal_name_full 'The Journal of organic chemistry'
_journal_page_first 8563
_journal_page_last 8579
_journal_paper_doi 10.1021/acs.joc.0c00941
_journal_volume 85
_journal_year 2020
_chemical_formula_sum 'C27 H38 N2 O2 Si'
_chemical_formula_weight 450.68
_space_group_crystal_system triclinic
_space_group_IT_number 2
_space_group_name_Hall '-P 1'
_space_group_name_H-M_alt 'P -1'
_atom_sites_solution_hydrogens geom
_audit_creation_method SHELXL-2014/7
_cell_angle_alpha 85.220(2)
_cell_angle_beta 74.190(2)
_cell_angle_gamma 80.966(2)
_cell_formula_units_Z 2
_cell_length_a 8.8912(5)
_cell_length_b 11.9339(6)
_cell_length_c 12.6741(7)
_cell_measurement_reflns_used 9876
_cell_measurement_temperature 110(2)
_cell_measurement_theta_max 66.38
_cell_measurement_theta_min 3.75
_cell_volume 1276.72(12)
_computing_cell_refinement 'Bruker SAINT'
_computing_data_collection 'Bruker APEX2'
_computing_data_reduction 'Bruker SAINT'
_computing_molecular_graphics 'Bruker SHELXTL'
_computing_publication_material 'Bruker SHELXTL'
_computing_structure_refinement 'SHELXL-2014/7 (Sheldrick, 2014)'
_computing_structure_solution 'SHELXS-97 (Sheldrick 2008)'
_diffrn_ambient_temperature 110(2)
_diffrn_measured_fraction_theta_full 0.967
_diffrn_measured_fraction_theta_max 0.967
_diffrn_measurement_device_type 'Bruker APEX-II CCD'
_diffrn_measurement_method '\f and \w scans'
_diffrn_radiation_type CuK\a
_diffrn_radiation_wavelength 1.54178
_diffrn_reflns_av_R_equivalents 0.0703
_diffrn_reflns_av_unetI/netI 0.0446
_diffrn_reflns_Laue_measured_fraction_full 0.967
_diffrn_reflns_Laue_measured_fraction_max 0.967
_diffrn_reflns_limit_h_max 10
_diffrn_reflns_limit_h_min -10
_diffrn_reflns_limit_k_max 14
_diffrn_reflns_limit_k_min -14
_diffrn_reflns_limit_l_max 15
_diffrn_reflns_limit_l_min -14
_diffrn_reflns_number 28182
_diffrn_reflns_point_group_measured_fraction_full 0.967
_diffrn_reflns_point_group_measured_fraction_max 0.967
_diffrn_reflns_theta_full 66.948
_diffrn_reflns_theta_max 66.948
_diffrn_reflns_theta_min 3.754
_exptl_absorpt_coefficient_mu 0.999
_exptl_crystal_colour Red
_exptl_crystal_density_diffrn 1.172
_exptl_crystal_description Rodlike
_exptl_crystal_F_000 488
_refine_diff_density_max 0.234
_refine_diff_density_min -0.397
_refine_diff_density_rms 0.064
_refine_ls_extinction_method none
_refine_ls_goodness_of_fit_ref 1.054
_refine_ls_hydrogen_treatment constr
_refine_ls_matrix_type full
_refine_ls_number_parameters 298
_refine_ls_number_reflns 4410
_refine_ls_number_restraints 0
_refine_ls_restrained_S_all 1.054
_refine_ls_R_factor_all 0.0511
_refine_ls_R_factor_gt 0.0489
_refine_ls_shift/su_max 0.000
_refine_ls_shift/su_mean 0.000
_refine_ls_structure_factor_coef Fsqd
_refine_ls_weighting_details 'w=1/[\s^2^(Fo^2^)+(0.0631P)^2^+0.6926P] where P=(Fo^2^+2Fc^2^)/3'
_refine_ls_weighting_scheme calc
_refine_ls_wR_factor_gt 0.1231
_refine_ls_wR_factor_ref 0.1249
_reflns_Friedel_coverage 0.000
_reflns_number_gt 4158
_reflns_number_total 4410
_reflns_threshold_expression 'I > 2\s(I)'
_cod_data_source_file jo0c00941_si_002.cif
_cod_data_source_block RM_4_23A_0m_a
_cod_depositor_comments 'Adding full bibliography for 4038517.cif.'
_cod_database_code 4038517
_shelx_shelxl_version_number 2014/7
_shelx_space_group_comment
;
The symmetry employed for this shelxl refinement is uniquely defined
by the following loop, which should always be used as a source of
symmetry information in preference to the above space-group names.
They are only intended as comments.
;

loop_
_space_group_symop_operation_xyz
'x, y, z'
'-x, -y, -z'

loop_
_atom_site_label
_atom_site_type_symbol
_atom_site_fract_x
_atom_site_fract_y
_atom_site_fract_z
_atom_site_U_iso_or_equiv
_atom_site_adp_type
_atom_site_occupancy
_atom_site_site_symmetry_order
_atom_site_calc_flag
_atom_site_refinement_flags_posn
_atom_site_refinement_flags_adp
_atom_site_refinement_flags_occupancy
_atom_site_disorder_assembly
_atom_site_disorder_group
Si1 Si 0.34164(5) 0.26813(4) 0.87060(4) 0.01620(15) Uani 1 1 d . . . . .
O2 O -0.00147(16) 0.44202(11) 0.73400(10) 0.0267(3) Uani 1 1 d . . . . .
O1 O -0.04468(15) 0.17459(11) 0.47827(11) 0.0265(3) Uani 1 1 d . . . . .
N1 N 0.01513(16) 0.27991(12) 0.59820(12) 0.0181(3) Uani 1 1 d . . . . .
H1 H 0.0729 0.2784 0.6448 0.022 Uiso 1 1 calc R U . . .
N2 N -0.17816(18) 0.56472(13) 0.66409(12) 0.0223(4) Uani 1 1 d . . . . .
C10 C 0.42816(19) 0.15931(14) 0.52629(14) 0.0165(4) Uani 1 1 d . . . . .
C14 C 0.3667(2) 0.07841(14) 0.37685(14) 0.0179(4) Uani 1 1 d . . . . .
C9 C 0.32158(19) 0.10925(14) 0.48671(14) 0.0163(4) Uani 1 1 d . . . . .
C17 C 0.38998(19) 0.19137(15) 0.63830(14) 0.0177(4) Uani 1 1 d . . . . .
C7 C 0.03363(19) 0.18443(15) 0.54252(14) 0.0181(4) Uani 1 1 d . . . . .
C8 C 0.1617(2) 0.09102(15) 0.56236(14) 0.0180(4) Uani 1 1 d . . . . .
H8A H 0.1657 0.0905 0.6397 0.022 Uiso 1 1 calc R U . . .
H8B H 0.1361 0.0164 0.5493 0.022 Uiso 1 1 calc R U . . .
C11 C 0.5751(2) 0.17876(15) 0.45655(14) 0.0187(4) Uani 1 1 d . . . . .
H11 H 0.6460 0.2118 0.4846 0.022 Uiso 1 1 calc R U . . .
C18 C 0.3632(2) 0.21962(15) 0.73202(15) 0.0197(4) Uani 1 1 d . . . . .
C3 C -0.1770(2) 0.40673(16) 0.51705(15) 0.0217(4) Uani 1 1 d . . . . .
H3 H -0.1761 0.3532 0.4654 0.026 Uiso 1 1 calc R U . . .
C13 C 0.5124(2) 0.09980(15) 0.31003(14) 0.0194(4) Uani 1 1 d . . . . .
H13 H 0.5411 0.0790 0.2357 0.023 Uiso 1 1 calc R U . . .
C12 C 0.6183(2) 0.15045(15) 0.34747(15) 0.0198(4) Uani 1 1 d . . . . .
C25 C 0.5351(2) 0.21186(16) 0.90356(14) 0.0213(4) Uani 1 1 d . . . . .
H25 H 0.5463 0.1274 0.9005 0.026 Uiso 1 1 calc R U . . .
C5 C -0.0831(2) 0.46197(15) 0.66762(14) 0.0206(4) Uani 1 1 d . . . . .
C4 C -0.08630(19) 0.38110(15) 0.58960(14) 0.0182(4) Uani 1 1 d . . . . .
C15 C 0.2621(2) 0.01964(17) 0.33000(16) 0.0250(4) Uani 1 1 d . . . . .
H15A H 0.2475 -0.0539 0.3691 0.038 Uiso 1 1 calc R U . . .
H15B H 0.3118 0.0077 0.2519 0.038 Uiso 1 1 calc R U . . .
H15C H 0.1593 0.0670 0.3386 0.038 Uiso 1 1 calc R U . . .
C1 C -0.2711(2) 0.58915(16) 0.59210(16) 0.0254(4) Uani 1 1 d . . . . .
H1A H -0.3358 0.6607 0.5937 0.030 Uiso 1 1 calc R U . . .
C2 C -0.2722(2) 0.51381(17) 0.51969(16) 0.0260(4) Uani 1 1 d . . . . .
H2 H -0.3367 0.5322 0.4703 0.031 Uiso 1 1 calc R U . . .
C22 C 0.2892(2) 0.42703(16) 0.86092(16) 0.0254(4) Uani 1 1 d . . . . .
H22 H 0.1953 0.4413 0.8302 0.031 Uiso 1 1 calc R U . . .
C16 C 0.7755(2) 0.17204(18) 0.27140(16) 0.0273(4) Uani 1 1 d . . . . .
H16A H 0.7596 0.2387 0.2230 0.041 Uiso 1 1 calc R U . . .
H16B H 0.8226 0.1057 0.2271 0.041 Uiso 1 1 calc R U . . .
H16C H 0.8462 0.1857 0.3149 0.041 Uiso 1 1 calc R U . . .
C19 C 0.1777(2) 0.20051(15) 0.97028(15) 0.0205(4) Uani 1 1 d . . . . .
H19 H 0.1526 0.2391 1.0413 0.025 Uiso 1 1 calc R U . . .
C26 C 0.5370(2) 0.23481(19) 1.02043(16) 0.0304(5) Uani 1 1 d . . . . .
H26A H 0.5317 0.3166 1.0274 0.046 Uiso 1 1 calc R U . . .
H26B H 0.6345 0.1951 1.0355 0.046 Uiso 1 1 calc R U . . .
H26C H 0.4459 0.2074 1.0731 0.046 Uiso 1 1 calc R U . . .
C27 C 0.6813(2) 0.2478(2) 0.81946(17) 0.0326(5) Uani 1 1 d . . . . .
H27A H 0.6701 0.2433 0.7452 0.049 Uiso 1 1 calc R U . . .
H27B H 0.7756 0.1970 0.8279 0.049 Uiso 1 1 calc R U . . .
H27C H 0.6915 0.3259 0.8316 0.049 Uiso 1 1 calc R U . . .
C20 C 0.0273(2) 0.21939(18) 0.93006(17) 0.0299(5) Uani 1 1 d . . . . .
H20A H 0.0010 0.3004 0.9124 0.045 Uiso 1 1 calc R U . . .
H20B H -0.0601 0.1937 0.9878 0.045 Uiso 1 1 calc R U . . .
H20C H 0.0448 0.1761 0.8643 0.045 Uiso 1 1 calc R U . . .
C21 C 0.2225(2) 0.07353(17) 0.99374(19) 0.0329(5) Uani 1 1 d . . . . .
H21A H 0.2489 0.0333 0.9253 0.049 Uiso 1 1 calc R U . . .
H21B H 0.1333 0.0439 1.0465 0.049 Uiso 1 1 calc R U . . .
H21C H 0.3140 0.0621 1.0244 0.049 Uiso 1 1 calc R U . . .
C6 C -0.1738(3) 0.65003(17) 0.73889(17) 0.0333(5) Uani 1 1 d . . . . .
H6A H -0.2088 0.6208 0.8148 0.050 Uiso 1 1 calc R U . . .
H6B H -0.2439 0.7193 0.7275 0.050 Uiso 1 1 calc R U . . .
H6C H -0.0656 0.6673 0.7245 0.050 Uiso 1 1 calc R U . . .
C24 C 0.2383(3) 0.48498(18) 0.96993(18) 0.0376(5) Uani 1 1 d . . . . .
H24A H 0.1480 0.4526 1.0183 0.056 Uiso 1 1 calc R U . . .
H24B H 0.2081 0.5665 0.9573 0.056 Uiso 1 1 calc R U . . .
H24C H 0.3261 0.4732 1.0044 0.056 Uiso 1 1 calc R U . . .
C23 C 0.4179(3) 0.48507(19) 0.7791(2) 0.0444(6) Uani 1 1 d . . . . .
H23A H 0.5075 0.4842 0.8104 0.067 Uiso 1 1 calc R U . . .
H23B H 0.3754 0.5638 0.7639 0.067 Uiso 1 1 calc R U . . .
H23C H 0.4532 0.4443 0.7107 0.067 Uiso 1 1 calc R U . . .

loop_
_atom_site_aniso_label
_atom_site_aniso_U_11
_atom_site_aniso_U_22
_atom_site_aniso_U_33
_atom_site_aniso_U_23
_atom_site_aniso_U_13
_atom_site_aniso_U_12
Si1 0.0146(3) 0.0213(3) 0.0150(3) -0.00514(19) -0.00751(19) -0.00061(19)
O2 0.0315(7) 0.0273(7) 0.0241(7) -0.0069(6) -0.0157(6) 0.0052(6)
O1 0.0238(7) 0.0297(7) 0.0328(8) -0.0080(6) -0.0193(6) 0.0002(6)
N1 0.0147(7) 0.0216(8) 0.0207(8) -0.0042(6) -0.0110(6) 0.0022(6)
N2 0.0211(8) 0.0215(8) 0.0205(8) -0.0009(6) -0.0032(6) 0.0041(6)
C10 0.0147(8) 0.0188(9) 0.0180(9) -0.0043(7) -0.0098(7) 0.0035(7)
C14 0.0189(9) 0.0178(9) 0.0193(9) -0.0047(7) -0.0114(7) 0.0035(7)
C9 0.0147(8) 0.0165(9) 0.0195(9) -0.0032(7) -0.0095(7) 0.0025(7)
C17 0.0138(8) 0.0199(9) 0.0218(10) -0.0031(7) -0.0103(7) 0.0015(7)
C7 0.0133(8) 0.0226(9) 0.0188(9) -0.0024(7) -0.0045(7) -0.0028(7)
C8 0.0159(9) 0.0212(9) 0.0189(9) -0.0041(7) -0.0083(7) -0.0004(7)
C11 0.0162(9) 0.0208(9) 0.0215(9) -0.0027(7) -0.0104(7) 0.0010(7)
C18 0.0152(8) 0.0236(9) 0.0229(10) -0.0040(7) -0.0099(7) -0.0002(7)
C3 0.0154(9) 0.0272(10) 0.0244(10) 0.0008(8) -0.0088(8) -0.0031(7)
C13 0.0216(9) 0.0213(9) 0.0160(9) -0.0052(7) -0.0092(7) 0.0048(7)
C12 0.0167(9) 0.0225(9) 0.0201(9) -0.0011(7) -0.0079(7) 0.0026(7)
C25 0.0175(9) 0.0294(10) 0.0191(9) -0.0048(8) -0.0086(7) -0.0012(7)
C5 0.0184(9) 0.0224(9) 0.0186(9) -0.0013(7) -0.0035(7) 0.0023(7)
C4 0.0128(8) 0.0209(9) 0.0200(9) -0.0004(7) -0.0042(7) 0.0001(7)
C15 0.0245(10) 0.0302(10) 0.0252(10) -0.0105(8) -0.0122(8) -0.0032(8)
C1 0.0179(9) 0.0260(10) 0.0278(10) 0.0048(8) -0.0042(8) 0.0038(7)
C2 0.0159(9) 0.0322(11) 0.0298(11) 0.0065(9) -0.0096(8) -0.0008(8)
C22 0.0276(10) 0.0243(10) 0.0251(10) -0.0043(8) -0.0091(8) -0.0005(8)
C16 0.0210(10) 0.0379(12) 0.0230(10) -0.0006(8) -0.0070(8) -0.0025(8)
C19 0.0182(9) 0.0253(10) 0.0192(9) -0.0050(7) -0.0063(7) -0.0023(7)
C26 0.0244(10) 0.0476(13) 0.0228(10) -0.0062(9) -0.0141(8) 0.0006(9)
C27 0.0205(10) 0.0540(14) 0.0268(11) -0.0042(9) -0.0093(8) -0.0091(9)
C20 0.0176(9) 0.0407(12) 0.0326(11) -0.0014(9) -0.0091(8) -0.0035(8)
C21 0.0268(10) 0.0311(11) 0.0406(12) 0.0045(9) -0.0095(9) -0.0054(9)
C6 0.0431(12) 0.0264(11) 0.0271(11) -0.0092(9) -0.0086(9) 0.0077(9)
C24 0.0501(14) 0.0292(11) 0.0328(12) -0.0085(9) -0.0104(10) -0.0004(10)
C23 0.0560(15) 0.0288(12) 0.0405(13) 0.0002(10) 0.0016(11) -0.0085(11)

loop_
_atom_type_symbol
_atom_type_description
_atom_type_scat_dispersion_real
_atom_type_scat_dispersion_imag
_atom_type_scat_source
C C 0.0181 0.0091 'International Tables Vol C Tables 4.2.6.8 and 6.1.1.4'
H H 0.0000 0.0000 'International Tables Vol C Tables 4.2.6.8 and 6.1.1.4'
N N 0.0311 0.0180 'International Tables Vol C Tables 4.2.6.8 and 6.1.1.4'
O O 0.0492 0.0322 'International Tables Vol C Tables 4.2.6.8 and 6.1.1.4'
Si Si 0.2541 0.3302 'International Tables Vol C Tables 4.2.6.8 and 6.1.1.4'

loop_
_geom_angle_atom_site_label_1
_geom_angle_atom_site_label_2
_geom_angle_atom_site_label_3
_geom_angle
_geom_angle_site_symmetry_1
_geom_angle_site_symmetry_3
_geom_angle_publ_flag
C18 Si1 C22 105.47(8) . . ?
C18 Si1 C25 105.21(8) . . ?
C22 Si1 C25 116.80(9) . . ?
C18 Si1 C19 108.43(8) . . ?
C22 Si1 C19 111.18(8) . . ?
C25 Si1 C19 109.22(8) . . ?
C7 N1 C4 127.07(15) . . ?
C7 N1 H1 116.5 . . ?
C4 N1 H1 116.5 . . ?
C1 N2 C5 122.67(16) . . ?
C1 N2 C6 120.16(15) . . ?
C5 N2 C6 117.15(15) . . ?
C11 C10 C9 120.50(16) . . ?
C11 C10 C17 118.30(15) . . ?
C9 C10 C17 121.21(16) . . ?
C13 C14 C9 119.43(16) . . ?
C13 C14 C15 119.02(16) . . ?
C9 C14 C15 121.53(16) . . ?
C14 C9 C10 118.48(16) . . ?
C14 C9 C8 121.58(15) . . ?
C10 C9 C8 119.94(15) . . ?
C18 C17 C10 177.60(18) . . ?
O1 C7 N1 122.58(16) . . ?
O1 C7 C8 122.06(16) . . ?
N1 C7 C8 115.34(15) . . ?
C9 C8 C7 110.76(14) . . ?
C9 C8 H8A 109.5 . . ?
C7 C8 H8A 109.5 . . ?
C9 C8 H8B 109.5 . . ?
C7 C8 H8B 109.5 . . ?
H8A C8 H8B 108.1 . . ?
C12 C11 C10 121.00(16) . . ?
C12 C11 H11 119.5 . . ?
C10 C11 H11 119.5 . . ?
C17 C18 Si1 174.26(16) . . ?
C4 C3 C2 119.34(18) . . ?
C4 C3 H3 120.3 . . ?
C2 C3 H3 120.3 . . ?
C14 C13 C12 122.81(16) . . ?
C14 C13 H13 118.6 . . ?
C12 C13 H13 118.6 . . ?
C11 C12 C13 117.76(16) . . ?
C11 C12 C16 121.45(16) . . ?
C13 C12 C16 120.79(16) . . ?
C26 C25 C27 110.79(15) . . ?
C26 C25 Si1 113.57(12) . . ?
C27 C25 Si1 114.56(13) . . ?
C26 C25 H25 105.7 . . ?
C27 C25 H25 105.7 . . ?
Si1 C25 H25 105.7 . . ?
O2 C5 N2 121.24(17) . . ?
O2 C5 C4 123.19(16) . . ?
N2 C5 C4 115.57(15) . . ?
C3 C4 N1 126.98(17) . . ?
C3 C4 C5 121.42(16) . . ?
N1 C4 C5 111.59(15) . . ?
C14 C15 H15A 109.5 . . ?
C14 C15 H15B 109.5 . . ?
H15A C15 H15B 109.5 . . ?
C14 C15 H15C 109.5 . . ?
H15A C15 H15C 109.5 . . ?
H15B C15 H15C 109.5 . . ?
C2 C1 N2 121.19(17) . . ?
C2 C1 H1A 119.4 . . ?
N2 C1 H1A 119.4 . . ?
C1 C2 C3 119.81(17) . . ?
C1 C2 H2 120.1 . . ?
C3 C2 H2 120.1 . . ?
C24 C22 C23 110.54(18) . . ?
C24 C22 Si1 115.20(14) . . ?
C23 C22 Si1 112.85(14) . . ?
C24 C22 H22 105.8 . . ?
C23 C22 H22 105.8 . . ?
Si1 C22 H22 105.8 . . ?
C12 C16 H16A 109.5 . . ?
C12 C16 H16B 109.5 . . ?
H16A C16 H16B 109.5 . . ?
C12 C16 H16C 109.5 . . ?
H16A C16 H16C 109.5 . . ?
H16B C16 H16C 109.5 . . ?
C21 C19 C20 109.56(15) . . ?
C21 C19 Si1 113.52(13) . . ?
C20 C19 Si1 111.05(13) . . ?
C21 C19 H19 107.5 . . ?
C20 C19 H19 107.5 . . ?
Si1 C19 H19 107.5 . . ?
C25 C26 H26A 109.5 . . ?
C25 C26 H26B 109.5 . . ?
H26A C26 H26B 109.5 . . ?
C25 C26 H26C 109.5 . . ?
H26A C26 H26C 109.5 . . ?
H26B C26 H26C 109.5 . . ?
C25 C27 H27A 109.5 . . ?
C25 C27 H27B 109.5 . . ?
H27A C27 H27B 109.5 . . ?
C25 C27 H27C 109.5 . . ?
H27A C27 H27C 109.5 . . ?
H27B C27 H27C 109.5 . . ?
C19 C20 H20A 109.5 . . ?
C19 C20 H20B 109.5 . . ?
H20A C20 H20B 109.5 . . ?
C19 C20 H20C 109.5 . . ?
H20A C20 H20C 109.5 . . ?
H20B C20 H20C 109.5 . . ?
C19 C21 H21A 109.5 . . ?
C19 C21 H21B 109.5 . . ?
H21A C21 H21B 109.5 . . ?
C19 C21 H21C 109.5 . . ?
H21A C21 H21C 109.5 . . ?
H21B C21 H21C 109.5 . . ?
N2 C6 H6A 109.5 . . ?
N2 C6 H6B 109.5 . . ?
H6A C6 H6B 109.5 . . ?
N2 C6 H6C 109.5 . . ?
H6A C6 H6C 109.5 . . ?
H6B C6 H6C 109.5 . . ?
C22 C24 H24A 109.5 . . ?
C22 C24 H24B 109.5 . . ?
H24A C24 H24B 109.5 . . ?
C22 C24 H24C 109.5 . . ?
H24A C24 H24C 109.5 . . ?
H24B C24 H24C 109.5 . . ?
C22 C23 H23A 109.5 . . ?
C22 C23 H23B 109.5 . . ?
H23A C23 H23B 109.5 . . ?
C22 C23 H23C 109.5 . . ?
H23A C23 H23C 109.5 . . ?
H23B C23 H23C 109.5 . . ?

loop_
_geom_bond_atom_site_label_1
_geom_bond_atom_site_label_2
_geom_bond_distance
_geom_bond_site_symmetry_2
_geom_bond_publ_flag
Si1 C18 1.8461(18) . ?
Si1 C22 1.8823(19) . ?
Si1 C25 1.8885(18) . ?
Si1 C19 1.8888(18) . ?
O2 C5 1.240(2) . ?
O1 C7 1.230(2) . ?
N1 C7 1.355(2) . ?
N1 C4 1.405(2) . ?
N1 H1 0.8800 . ?
N2 C1 1.376(2) . ?
N2 C5 1.380(2) . ?
N2 C6 1.460(3) . ?
C10 C11 1.405(2) . ?
C10 C9 1.412(2) . ?
C10 C17 1.437(2) . ?
C14 C13 1.389(3) . ?
C14 C9 1.403(2) . ?
C14 C15 1.511(2) . ?
C9 C8 1.519(2) . ?
C17 C18 1.212(3) . ?
C7 C8 1.521(2) . ?
C8 H8A 0.9900 . ?
C8 H8B 0.9900 . ?
C11 C12 1.386(3) . ?
C11 H11 0.9500 . ?
C3 C4 1.367(2) . ?
C3 C2 1.415(3) . ?
C3 H3 0.9500 . ?
C13 C12 1.395(3) . ?
C13 H13 0.9500 . ?
C12 C16 1.512(3) . ?
C25 C26 1.534(2) . ?
C25 C27 1.534(3) . ?
C25 H25 1.0000 . ?
C5 C4 1.447(3) . ?
C15 H15A 0.9800 . ?
C15 H15B 0.9800 . ?
C15 H15C 0.9800 . ?
C1 C2 1.340(3) . ?
C1 H1A 0.9500 . ?
C2 H2 0.9500 . ?
C22 C24 1.521(3) . ?
C22 C23 1.532(3) . ?
C22 H22 1.0000 . ?
C16 H16A 0.9800 . ?
C16 H16B 0.9800 . ?
C16 H16C 0.9800 . ?
C19 C21 1.531(3) . ?
C19 C20 1.536(2) . ?
C19 H19 1.0000 . ?
C26 H26A 0.9800 . ?
C26 H26B 0.9800 . ?
C26 H26C 0.9800 . ?
C27 H27A 0.9800 . ?
C27 H27B 0.9800 . ?
C27 H27C 0.9800 . ?
C20 H20A 0.9800 . ?
C20 H20B 0.9800 . ?
C20 H20C 0.9800 . ?
C21 H21A 0.9800 . ?
C21 H21B 0.9800 . ?
C21 H21C 0.9800 . ?
C6 H6A 0.9800 . ?
C6 H6B 0.9800 . ?
C6 H6C 0.9800 . ?
C24 H24A 0.9800 . ?
C24 H24B 0.9800 . ?
C24 H24C 0.9800 . ?
C23 H23A 0.9800 . ?
C23 H23B 0.9800 . ?
C23 H23C 0.9800 . ?
